data_4100296
loop_
_publ_author_name
'Anna Kornienko'
'Santanu Banerjee'
'G. Ajith Kumar'
'Richard E. Riman'
'Thomas J. Emge'
'John G. Brennan'

_publ_section_title
;
Heterometallic Chalcogenido Clusters Containing Lanthanides and Main Group
Metals: Emissive Precursors to Ternary Solid-State Compounds
;
_journal_name_full 'Journal of the American Chemical Society'
_journal_page_first 14008
_journal_page_last 14014
_journal_paper_doi 10.1021/ja0534708
_journal_volume 127
_journal_year 2005
_chemical_formula_sum 'C64 H60 Er4 Hg2 N8 Se10'
_chemical_formula_weight 2801.02
_space_group_IT_number 14
_symmetry_cell_setting monoclinic
_symmetry_space_group_name_Hall '-P 2ybc'
_symmetry_space_group_name_H-M 'P 1 21/c 1'
_cell_angle_alpha 90.00
_cell_angle_beta 111.879(1)
_cell_angle_gamma 90.00
_cell_formula_units_Z 2
_cell_length_a 12.9478(6)
_cell_length_b 17.5133(9)
_cell_length_c 16.9599(9)
_cell_measurement_temperature 100(2)
_cell_volume 3568.8(3)
_exptl_crystal_density_diffrn 2.607
_cod_depositor_comments
;
The following automatic conversions were performed:
'_symmetry_cell_setting' value 'Monoclinic' changed to 'monoclinic'
according to '/home/saulius/struct/CIF-dictionaries/cif_core.dic'
dictionary named 'cif_core.dic' version 2.4.1 from 2010-06-29.

Automatic conversion script
Id: cif_fix_enum 1527 2010-12-29 10:47:43Z saulius 
;
_cod_original_sg_symbol_H-M 'P 21/c'
_cod_database_code 4100296

loop_
_symmetry_equiv_pos_as_xyz
'x, y, z'
'-x, y+1/2, -z+1/2'
'-x, -y, -z'
'x, -y-1/2, z-1/2'

loop_
_atom_site_label
_atom_site_type_symbol
_atom_site_fract_x
_atom_site_fract_y
_atom_site_fract_z
_atom_site_U_iso_or_equiv
_atom_site_adp_type
_atom_site_occupancy
_atom_site_symmetry_multiplicity
_atom_site_calc_flag
_atom_site_refinement_flags
_atom_site_disorder_assembly
_atom_site_disorder_group
Cr1 Cr 0.47334(9) 0.11371(2) 0.94196(8) 0.0272(3) Uani 1 1 d . . .
P1 P 0.18126(16) 0.14123(4) 1.00347(14) 0.0331(5) Uani 1 1 d . . .
Cl1 Cl 0.67748(15) 0.09733(4) 0.91483(13) 0.0372(5) Uani 1 1 d . . .
O1 O 0.5306(4) 0.15472(9) 1.0019(3) 0.0281(11) Uani 1 1 d . . .
O2 O 0.4506(4) 0.13219(9) 0.8141(3) 0.0280(10) Uani 1 1 d . . .
O3 O 0.2946(4) 0.12565(9) 0.9643(3) 0.0315(11) Uani 1 1 d . . .
N2 N 0.4012(5) 0.06917(11) 0.8975(4) 0.0284(13) Uani 1 1 d . . .
N1 N 0.4879(5) 0.09046(11) 1.0707(4) 0.0315(14) Uani 1 1 d . . .
C5 C 0.6746(5) 0.14277(15) 1.2483(4) 0.0260(15) Uani 1 1 d . . .
H5A H 0.6757 0.1270 1.2978 0.031 Uiso 1 1 calc R . .
C6 C 0.6073(5) 0.13493(14) 1.1582(5) 0.0251(15) Uani 1 1 d . . .
C24 C 0.4070(5) 0.11844(15) 0.7335(5) 0.0261(15) Uani 1 1 d . . .
C1 C 0.6001(5) 0.15930(14) 1.0832(5) 0.0232(15) Uani 1 1 d . . .
C7 C 0.6663(6) 0.21566(15) 1.0165(5) 0.0320(16) Uani 1 1 d . . .
C4 C 0.7369(5) 0.17174(15) 1.2659(5) 0.0247(15) Uani 1 1 d . . .
C15 C 0.5487(6) 0.10265(15) 1.1486(5) 0.0321(16) Uani 1 1 d . . .
H15A H 0.5544 0.0890 1.2034 0.039 Uiso 1 1 calc R . .
C25 C 0.4126(5) 0.13683(15) 0.6447(5) 0.0254(15) Uani 1 1 d . . .
C21 C 0.3929(6) 0.04582(15) 0.9750(5) 0.0343(17) Uani 1 1 d . . .
C2 C 0.6675(5) 0.18981(14) 1.0990(4) 0.0224(14) Uani 1 1 d . . .
C23 C 0.3532(6) 0.08587(15) 0.7293(5) 0.0283(16) Uani 1 1 d . . .
C28 C 0.2967(6) 0.07361(16) 0.6409(5) 0.0364(18) Uani 1 1 d . . .
H28A H 0.2596 0.0525 0.6400 0.044 Uiso 1 1 calc R . .
C1P C 0.0965(6) 0.10933(15) 1.0645(5) 0.0338(17) Uani 1 1 d . . .
H1PA H 0.1514 0.1034 1.1222 0.041 Uiso 1 1 calc R . .
C22 C 0.3522(6) 0.06368(15) 0.8097(5) 0.0330(17) Uani 1 1 d . . .
H22A H 0.3124 0.0431 0.7984 0.040 Uiso 1 1 calc R . .
C11 C 0.8100(5) 0.18037(16) 1.3612(5) 0.0299(16) Uani 1 1 d . . .
C20 C 0.3408(7) 0.01379(15) 0.9653(5) 0.045(2) Uani 1 1 d . . .
H20A H 0.3118 0.0058 0.9044 0.054 Uiso 1 1 calc R . .
C26 C 0.3540(6) 0.12331(16) 0.5623(5) 0.0356(17) Uani 1 1 d . . .
H26A H 0.3532 0.1360 0.5058 0.043 Uiso 1 1 calc R . .
C3 C 0.7323(5) 0.19493(14) 1.1870(5) 0.0259(15) Uani 1 1 d . . .
H3A H 0.7766 0.2149 1.1962 0.031 Uiso 1 1 calc R . .
C29 C 0.4837(6) 0.17023(15) 0.6438(5) 0.0294(16) Uani 1 1 d . . .
C18P C 0.2922(7) 0.15817(16) 1.1880(5) 0.0406(18) Uani 1 1 d . . .
H18A H 0.2258 0.1489 1.2241 0.049 Uiso 1 1 calc R . .
H18B H 0.3491 0.1402 1.1737 0.049 Uiso 1 1 calc R . .
C30 C 0.6231(5) 0.16370(16) 0.6749(5) 0.0380(18) Uani 1 1 d . . .
H30A H 0.6564 0.1478 0.6315 0.057 Uiso 1 1 calc R . .
H30B H 0.6308 0.1549 0.7397 0.057 Uiso 1 1 calc R . .
H30C H 0.6694 0.1843 0.6729 0.057 Uiso 1 1 calc R . .
C12P C 0.1590(6) 0.18877(16) 0.8611(5) 0.0408(19) Uani 1 1 d . . .
H12A H 0.2327 0.1789 0.8352 0.049 Uiso 1 1 calc R . .
H12B H 0.1877 0.2050 0.9102 0.049 Uiso 1 1 calc R . .
C13 C 0.7586(6) 0.21289(16) 1.4027(5) 0.0416(19) Uani 1 1 d . . .
H13A H 0.7628 0.2306 1.3560 0.062 Uiso 1 1 calc R . .
H13B H 0.8085 0.2188 1.4611 0.062 Uiso 1 1 calc R . .
H13C H 0.6726 0.2096 1.4169 0.062 Uiso 1 1 calc R . .
C27 C 0.2940(6) 0.09141(18) 0.5560(5) 0.0410(18) Uani 1 1 d . . .
C12 C 0.8031(6) 0.15247(16) 1.4355(5) 0.0402(19) Uani 1 1 d . . .
H12C H 0.7168 0.1489 1.4487 0.060 Uiso 1 1 calc R . .
H12D H 0.8513 0.1587 1.4944 0.060 Uiso 1 1 calc R . .
H12E H 0.8368 0.1322 1.4105 0.060 Uiso 1 1 calc R . .
C17P C 0.3639(6) 0.18489(17) 1.2487(5) 0.047(2) Uani 1 1 d . . .
H17A H 0.3979 0.1752 1.3096 0.057 Uiso 1 1 calc R . .
H17B H 0.4339 0.1930 1.2143 0.057 Uiso 1 1 calc R . .
C8 C 0.5332(6) 0.22812(15) 0.9889(5) 0.0386(18) Uani 1 1 d . . .
H8A H 0.5349 0.2441 0.9371 0.058 Uiso 1 1 calc R . .
H8B H 0.5003 0.2386 1.0441 0.058 Uiso 1 1 calc R . .
H8C H 0.4805 0.2095 0.9681 0.058 Uiso 1 1 calc R . .
C17 C 0.4219(7) 0.03738(16) 1.1493(5) 0.049(2) Uani 1 1 d . . .
H17C H 0.4462 0.0454 1.2111 0.058 Uiso 1 1 calc R . .
C31 C 0.4748(6) 0.18556(16) 0.5425(5) 0.0386(18) Uani 1 1 d . . .
H31A H 0.3881 0.1901 0.5223 0.058 Uiso 1 1 calc R . .
H31B H 0.5085 0.1702 0.4979 0.058 Uiso 1 1 calc R . .
H31C H 0.5221 0.2061 0.5436 0.058 Uiso 1 1 calc R . .
C13P C 0.2340(7) 0.17391(15) 1.0915(5) 0.0397(18) Uani 1 1 d . . .
H13D H 0.3039 0.1853 1.0632 0.048 Uiso 1 1 calc R . .
C18 C 0.3709(7) 0.00553(17) 1.1372(6) 0.054(2) Uani 1 1 d . . .
H18C H 0.3627 -0.0081 1.1910 0.065 Uiso 1 1 calc R . .
C7P C 0.0831(6) 0.16126(16) 0.9075(5) 0.0373(18) Uani 1 1 d . . .
H7PA H 0.0103 0.1715 0.9353 0.045 Uiso 1 1 calc R . .
C10P C 0.0312(7) 0.1828(2) 0.7007(6) 0.059(2) Uani 1 1 d . . .
H10A H -0.0242 0.1946 0.6532 0.070 Uiso 1 1 calc R . .
H10B H 0.1016 0.1740 0.6680 0.070 Uiso 1 1 calc R . .
C6P C -0.0292(6) 0.11916(16) 1.1025(6) 0.047(2) Uani 1 1 d . . .
H6PA H -0.0908 0.1234 1.0483 0.057 Uiso 1 1 calc R . .
H6PB H -0.0188 0.1396 1.1404 0.057 Uiso 1 1 calc R . .
C11P C 0.0791(8) 0.20654(18) 0.7795(6) 0.058(2) Uani 1 1 d . . .
H11A H 0.0080 0.2174 0.8064 0.070 Uiso 1 1 calc R . .
H11B H 0.1295 0.2238 0.7518 0.070 Uiso 1 1 calc R . .
C10 C 0.7466(7) 0.24650(16) 1.0442(5) 0.051(2) Uani 1 1 d . . .
H10C H 0.7431 0.2618 0.9906 0.076 Uiso 1 1 calc R . .
H10D H 0.8324 0.2398 1.0601 0.076 Uiso 1 1 calc R . .
H10E H 0.7146 0.2573 1.0993 0.076 Uiso 1 1 calc R . .
C14 C 0.9499(5) 0.18562(16) 1.3445(5) 0.0350(17) Uani 1 1 d . . .
H14A H 0.9575 0.2032 1.2980 0.053 Uiso 1 1 calc R . .
H14B H 0.9840 0.1653 1.3204 0.053 Uiso 1 1 calc R . .
H14C H 0.9955 0.1916 1.4047 0.053 Uiso 1 1 calc R . .
C5P C -0.0764(7) 0.09105(17) 1.1655(6) 0.057(2) Uani 1 1 d . . .
H5PA H -0.0171 0.0879 1.2217 0.069 Uiso 1 1 calc R . .
H5PB H -0.1570 0.0974 1.1883 0.069 Uiso 1 1 calc R . .
C16 C 0.4365(7) 0.05756(15) 1.0669(5) 0.0400(19) Uani 1 1 d . . .
C9 C 0.7228(6) 0.19982(15) 0.9275(5) 0.0357(18) Uani 1 1 d . . .
H9A H 0.7217 0.2160 0.8759 0.053 Uiso 1 1 calc R . .
H9B H 0.6737 0.1806 0.9062 0.053 Uiso 1 1 calc R . .
H9C H 0.8082 0.1930 0.9450 0.053 Uiso 1 1 calc R . .
C33 C 0.2281(9) 0.08017(19) 0.4582(6) 0.060(2) Uani 1 1 d . . .
C9P C -0.0402(8) 0.1541(2) 0.7435(6) 0.064(2) Uani 1 1 d . . .
H9PA H -0.0621 0.1377 0.6932 0.077 Uiso 1 1 calc R . .
H9PB H -0.1180 0.1626 0.7663 0.077 Uiso 1 1 calc R . .
C8P C 0.0361(7) 0.13690(19) 0.8276(6) 0.057(2) Uani 1 1 d . . .
H8PA H -0.0160 0.1199 0.8550 0.068 Uiso 1 1 calc R . .
H8PB H 0.1079 0.1257 0.8029 0.068 Uiso 1 1 calc R . .
C16P C 0.2777(7) 0.21384(18) 1.2689(6) 0.055(2) Uani 1 1 d . . .
H16A H 0.3263 0.2312 1.3036 0.066 Uiso 1 1 calc R . .
H16B H 0.2136 0.2062 1.3100 0.066 Uiso 1 1 calc R . .
C19 C 0.3327(7) -0.00596(17) 1.0465(6) 0.055(2) Uani 1 1 d . . .
H19A H 0.3004 -0.0276 1.0394 0.066 Uiso 1 1 calc R . .
C2P C 0.0776(8) 0.07658(17) 1.0065(6) 0.064(3) Uani 1 1 d . . .
H2PA H 0.0167 0.0802 0.9515 0.077 Uiso 1 1 calc R . .
H2PB H 0.1568 0.0699 0.9820 0.077 Uiso 1 1 calc R . .
C14P C 0.1415(7) 0.20151(17) 1.1133(5) 0.049(2) Uani 1 1 d . . .
H14D H 0.0736 0.1924 1.1480 0.059 Uiso 1 1 calc R . .
H14E H 0.1054 0.2114 1.0533 0.059 Uiso 1 1 calc R . .
C15P C 0.2142(7) 0.22832(17) 1.1757(6) 0.051(2) Uani 1 1 d . . .
H15B H 0.2777 0.2384 1.1383 0.062 Uiso 1 1 calc R . .
H15C H 0.1561 0.2458 1.1918 0.062 Uiso 1 1 calc R . .
C32 C 0.4311(6) 0.19592(14) 0.7135(5) 0.0326(17) Uani 1 1 d . . .
H32A H 0.3441 0.2003 0.6938 0.049 Uiso 1 1 calc R . .
H32B H 0.4785 0.2164 0.7119 0.049 Uiso 1 1 calc R . .
H32C H 0.4379 0.1871 0.7783 0.049 Uiso 1 1 calc R . .
C4P C -0.0911(6) 0.05869(17) 1.1101(6) 0.047(2) Uani 1 1 d . . .
H4PA H -0.1169 0.0411 1.1528 0.056 Uiso 1 1 calc R . .
H4PB H -0.1561 0.0611 1.0574 0.056 Uiso 1 1 calc R . .
C3P C 0.0313(8) 0.04912(16) 1.0701(6) 0.060(2) Uani 1 1 d . . .
H3PA H 0.0196 0.0287 1.0325 0.072 Uiso 1 1 calc R . .
H3PB H 0.0943 0.0448 1.1233 0.072 Uiso 1 1 calc R . .
C34 C 0.3168(11) 0.0817(3) 0.3794(7) 0.116(4) Uani 1 1 d . . .
H34A H 0.3847 0.0662 0.3936 0.173 Uiso 1 1 calc R . .
H34B H 0.3501 0.1039 0.3756 0.173 Uiso 1 1 calc R . .
H34C H 0.2724 0.0759 0.3186 0.173 Uiso 1 1 calc R . .
C36 C 0.1195(9) 0.1057(2) 0.4318(7) 0.110(4) Uani 1 1 d . . .
H36A H 0.0608 0.1054 0.4811 0.166 Uiso 1 1 calc R . .
H36B H 0.0766 0.0997 0.3705 0.166 Uiso 1 1 calc R . .
H36C H 0.1542 0.1278 0.4274 0.166 Uiso 1 1 calc R . .
C35 C 0.1719(11) 0.0460(2) 0.4662(7) 0.114(4) Uani 1 1 d . . .
H35A H 0.2378 0.0301 0.4824 0.172 Uiso 1 1 calc R . .
H35B H 0.1281 0.0400 0.4054 0.172 Uiso 1 1 calc R . .
H35C H 0.1139 0.0461 0.5160 0.172 Uiso 1 1 calc R . .
O1A O -0.1403(9) -0.0020(2) 0.2908(7) 0.044(2) Uiso 0.450(6) 1 d PD A -1
C1A C -0.2972(15) 0.0347(6) 0.3404(17) 0.044(2) Uiso 0.450(6) 1 d PD A -1
H1AA H -0.3131 0.0536 0.3804 0.066 Uiso 0.450(6) 1 calc PR A -1
H1AB H -0.3448 0.0158 0.3601 0.066 Uiso 0.450(6) 1 calc PR A -1
H1AC H -0.3219 0.0400 0.2738 0.066 Uiso 0.450(6) 1 calc PR A -1
C2A C -0.1629(12) 0.0266(3) 0.3506(11) 0.044(2) Uiso 0.450(6) 1 d PD A -1
H2AA H -0.1142 0.0456 0.3307 0.052 Uiso 0.450(6) 1 calc PR A -1
H2AB H -0.1370 0.0216 0.4179 0.052 Uiso 0.450(6) 1 calc PR A -1
C3A C -0.0145(13) -0.0120(4) 0.2880(12) 0.044(2) Uiso 0.450(6) 1 d PD A -1
H3AA H 0.0194 -0.0181 0.3528 0.052 Uiso 0.450(6) 1 calc PR A -1
H3AB H 0.0348 0.0065 0.2660 0.052 Uiso 0.450(6) 1 calc PR A -1
C4A C -0.0038(16) -0.0404(4) 0.2233(12) 0.044(2) Uiso 0.450(6) 1 d PD A -1
H4AA H 0.0828 -0.0473 0.2247 0.066 Uiso 0.450(6) 1 calc PR A -1
H4AB H -0.0327 -0.0340 0.1584 0.066 Uiso 0.450(6) 1 calc PR A -1
H4AC H -0.0543 -0.0586 0.2439 0.066 Uiso 0.450(6) 1 calc PR A -1
O1B O -0.2035(11) 0.0403(3) 0.6694(9) 0.079(3) Uiso 0.473(6) 1 d PD B -2
C1B C -0.3992(16) 0.0434(4) 0.5804(14) 0.079(3) Uiso 0.473(6) 1 d PD B -2
H1BA H -0.4670 0.0577 0.5560 0.118 Uiso 0.473(6) 1 calc PR B -2
H1BB H -0.4307 0.0270 0.6233 0.118 Uiso 0.473(6) 1 calc PR B -2
H1BC H -0.3641 0.0322 0.5272 0.118 Uiso 0.473(6) 1 calc PR B -2
C2B C -0.2983(17) 0.0642(4) 0.6350(16) 0.079(3) Uiso 0.473(6) 1 d PD B -2
H2BA H -0.2636 0.0805 0.5925 0.095 Uiso 0.473(6) 1 calc PR B -2
H2BB H -0.3320 0.0758 0.6889 0.095 Uiso 0.473(6) 1 calc PR B -2
C3B C -0.0967(15) 0.0533(4) 0.7189(14) 0.079(3) Uiso 0.473(6) 1 d PD B -2
H3BA H -0.1217 0.0678 0.7703 0.095 Uiso 0.473(6) 1 calc PR B -2
H3BB H -0.0517 0.0669 0.6747 0.095 Uiso 0.473(6) 1 calc PR B -2
C4B C -0.013(2) 0.0277(5) 0.7605(16) 0.079(3) Uiso 0.473(6) 1 d PD B -2
H4BA H 0.0591 0.0380 0.7948 0.118 Uiso 0.473(6) 1 calc PR B -2
H4BB H 0.0149 0.0137 0.7097 0.118 Uiso 0.473(6) 1 calc PR B -2
H4BC H -0.0565 0.0142 0.8046 0.118 Uiso 0.473(6) 1 calc PR B -2
O1C O -0.3091(14) 0.0468(4) 0.4966(11) 0.087(4) Uiso 0.416(8) 1 d PD C -3
C1C C -0.287(3) 0.0299(8) 0.333(2) 0.087(4) Uiso 0.416(8) 1 d PD C -3
H1CA H -0.2584 0.0375 0.2723 0.130 Uiso 0.416(8) 1 calc PR C -3
H1CB H -0.3762 0.0257 0.3246 0.130 Uiso 0.416(8) 1 calc PR C -3
H1CC H -0.2437 0.0096 0.3522 0.130 Uiso 0.416(8) 1 calc PR C -3
C2C C -0.261(2) 0.0555(5) 0.4068(14) 0.087(4) Uiso 0.416(8) 1 d PD C -3
H2CA H -0.1709 0.0588 0.4168 0.104 Uiso 0.416(8) 1 calc PR C -3
H2CB H -0.2990 0.0765 0.3840 0.104 Uiso 0.416(8) 1 calc PR C -3
C3C C -0.311(2) 0.0708(5) 0.5674(15) 0.087(4) Uiso 0.416(8) 1 d PD C -3
H3CA H -0.3705 0.0883 0.5469 0.104 Uiso 0.416(8) 1 calc PR C -3
H3CB H -0.2281 0.0809 0.5788 0.104 Uiso 0.416(8) 1 calc PR C -3
C4C C -0.347(2) 0.0557(6) 0.6544(15) 0.087(4) Uiso 0.416(8) 1 d PD C -3
H4CA H -0.3453 0.0722 0.7051 0.130 Uiso 0.416(8) 1 calc PR C -3
H4CB H -0.2892 0.0379 0.6733 0.130 Uiso 0.416(8) 1 calc PR C -3
H4CC H -0.4306 0.0467 0.6436 0.130 Uiso 0.416(8) 1 calc PR C -3

loop_
_atom_site_aniso_label
_atom_site_aniso_U_11
_atom_site_aniso_U_22
_atom_site_aniso_U_33
_atom_site_aniso_U_23
_atom_site_aniso_U_13
_atom_site_aniso_U_12
Cr1 0.0343(6) 0.0185(5) 0.0278(6) 0.0002(5) -0.0035(5) -0.0008(5)
P1 0.0363(11) 0.0268(10) 0.0360(11) -0.0048(9) 0.0020(9) -0.0008(8)
Cl1 0.0378(10) 0.0249(9) 0.0477(12) 0.0012(8) -0.0040(9) 0.0039(8)
O1 0.028(2) 0.021(2) 0.033(3) 0.002(2) -0.007(2) -0.0021(19)
O2 0.035(3) 0.023(2) 0.025(3) -0.001(2) 0.002(2) -0.001(2)
O3 0.031(2) 0.031(2) 0.034(3) -0.003(2) 0.008(2) -0.006(2)
N2 0.041(3) 0.016(3) 0.027(3) -0.002(3) -0.005(3) 0.004(2)
N1 0.043(3) 0.015(3) 0.036(4) 0.000(3) -0.004(3) -0.005(2)
C5 0.024(3) 0.029(4) 0.024(4) 0.006(3) -0.003(3) -0.003(3)
C6 0.028(4) 0.014(3) 0.033(4) 0.005(3) -0.004(3) -0.001(3)
C24 0.021(3) 0.025(4) 0.031(4) -0.007(3) -0.003(3) 0.004(3)
C1 0.022(3) 0.016(3) 0.031(4) -0.005(3) -0.001(3) 0.002(3)
C7 0.040(4) 0.023(4) 0.032(4) -0.005(3) 0.003(3) -0.010(3)
C4 0.017(3) 0.027(4) 0.029(4) -0.008(3) -0.003(3) -0.001(3)
C15 0.047(4) 0.021(4) 0.027(4) 0.003(3) -0.006(4) 0.000(3)
C25 0.022(3) 0.030(4) 0.024(4) 0.003(3) 0.004(3) 0.005(3)
C21 0.049(4) 0.021(4) 0.031(4) -0.001(3) -0.009(4) -0.003(3)
C2 0.022(3) 0.019(3) 0.026(4) -0.009(3) 0.002(3) -0.001(3)
C23 0.036(4) 0.024(4) 0.024(4) -0.004(3) -0.003(3) 0.007(3)
C28 0.039(4) 0.028(4) 0.040(5) 0.002(4) -0.011(4) 0.004(3)
C1P 0.027(4) 0.033(4) 0.042(4) 0.004(3) 0.006(3) 0.003(3)
C22 0.029(4) 0.023(4) 0.046(5) -0.008(4) -0.003(4) -0.001(3)
C11 0.023(4) 0.040(4) 0.026(4) -0.007(3) -0.001(3) -0.008(3)
C20 0.070(5) 0.024(4) 0.039(5) 0.001(4) -0.011(4) -0.015(4)
C26 0.041(4) 0.032(4) 0.034(4) 0.007(3) 0.001(4) 0.002(3)
C3 0.026(4) 0.019(3) 0.033(4) -0.003(3) 0.003(3) -0.004(3)
C29 0.025(4) 0.028(4) 0.035(4) 0.007(3) 0.004(3) 0.006(3)
C18P 0.055(5) 0.033(4) 0.032(4) -0.006(4) -0.004(4) 0.007(3)
C30 0.028(4) 0.043(4) 0.044(5) 0.004(4) 0.008(4) 0.003(3)
C12P 0.048(5) 0.037(4) 0.036(5) 0.003(4) -0.006(4) -0.006(4)
C13 0.050(5) 0.041(4) 0.033(4) -0.010(4) 0.006(4) -0.014(4)
C27 0.038(4) 0.048(5) 0.035(5) -0.006(4) -0.014(4) 0.000(4)
C12 0.040(4) 0.049(5) 0.030(4) -0.009(4) -0.005(4) -0.002(3)
C17P 0.048(5) 0.056(5) 0.038(5) -0.017(4) -0.001(4) 0.005(4)
C8 0.053(5) 0.023(4) 0.039(5) 0.009(3) -0.001(4) 0.008(3)
C17 0.078(6) 0.027(4) 0.038(5) 0.003(4) -0.015(4) -0.011(4)
C31 0.036(4) 0.044(4) 0.038(4) 0.009(4) 0.013(4) 0.003(3)
C13P 0.058(5) 0.027(4) 0.034(4) -0.002(3) 0.002(4) 0.000(3)
C18 0.090(6) 0.027(4) 0.040(5) 0.010(4) -0.024(5) -0.017(4)
C7P 0.033(4) 0.040(4) 0.038(5) 0.000(4) 0.002(4) -0.003(3)
C10P 0.049(5) 0.082(6) 0.043(5) 0.008(5) -0.005(4) -0.011(5)
C6P 0.032(4) 0.036(4) 0.075(6) 0.001(4) 0.007(4) 0.000(3)
C11P 0.077(6) 0.041(5) 0.055(6) 0.017(4) -0.002(5) 0.009(4)
C10 0.080(6) 0.035(4) 0.038(5) 0.000(4) 0.011(4) -0.031(4)
C14 0.032(4) 0.044(4) 0.030(4) -0.001(4) 0.002(3) -0.004(3)
C5P 0.052(5) 0.045(5) 0.079(7) 0.002(5) 0.029(5) -0.004(4)
C16 0.061(5) 0.015(4) 0.041(5) 0.000(3) -0.011(4) -0.004(3)
C9 0.043(4) 0.036(4) 0.027(4) -0.003(3) -0.001(4) -0.003(3)
C33 0.092(7) 0.045(5) 0.037(5) -0.005(4) -0.027(5) -0.006(5)
C9P 0.060(6) 0.074(6) 0.055(6) 0.004(5) -0.011(5) -0.010(5)
C8P 0.055(5) 0.054(5) 0.058(6) 0.004(5) -0.012(5) -0.020(4)
C16P 0.053(5) 0.054(5) 0.060(6) -0.030(5) 0.012(5) 0.000(4)
C19 0.091(6) 0.022(4) 0.050(5) 0.010(4) -0.012(5) -0.013(4)
C2P 0.086(6) 0.032(4) 0.080(7) -0.017(5) 0.043(6) -0.015(4)
C14P 0.064(5) 0.041(5) 0.043(5) -0.003(4) 0.003(4) 0.014(4)
C15P 0.068(6) 0.036(4) 0.051(5) -0.021(4) 0.011(5) 0.009(4)
C32 0.041(4) 0.023(4) 0.034(4) 0.003(3) 0.007(3) -0.004(3)
C4P 0.034(4) 0.046(5) 0.061(6) 0.002(4) 0.005(4) -0.009(4)
C3P 0.072(6) 0.023(4) 0.089(7) -0.001(4) 0.027(5) -0.017(4)
C34 0.162(11) 0.148(10) 0.038(6) -0.040(7) 0.011(7) -0.009(8)
C36 0.121(9) 0.108(9) 0.089(8) 0.000(7) -0.078(7) 0.004(7)
C35 0.188(12) 0.084(7) 0.060(7) 0.005(6) -0.055(8) -0.056(8)

loop_
_geom_bond_atom_site_label_1
_geom_bond_atom_site_label_2
_geom_bond_distance
_geom_bond_site_symmetry_2
_geom_bond_publ_flag
Cr1 O1 1.912(4) . ?
Cr1 O2 1.913(4) . ?
Cr1 O3 2.007(4) . ?
Cr1 N2 2.013(5) . ?
Cr1 N1 2.002(5) . ?
Cr1 Cl1 2.3260(19) . ?
P1 O3 1.495(4) . ?
P1 C1P 1.807(6) . ?
P1 C7P 1.809(7) . ?
P1 C13P 1.841(7) . ?
O1 C1 1.309(7) . ?
O2 C24 1.295(7) . ?
N2 C22 1.301(8) . ?
N2 C21 1.428(8) . ?
N1 C15 1.306(7) . ?
N1 C16 1.421(7) . ?
C5 C4 1.345(7) . ?
C5 C6 1.422(8) . ?
C6 C1 1.419(8) . ?
C6 C15 1.433(8) . ?
C24 C23 1.419(8) . ?
C24 C25 1.436(8) . ?
C1 C2 1.421(8) . ?
C7 C9 1.547(8) . ?
C7 C8 1.521(8) . ?
C7 C10 1.529(8) . ?
C7 C2 1.537(8) . ?
C4 C3 1.428(8) . ?
C4 C11 1.515(8) . ?
C25 C26 1.365(8) . ?
C25 C29 1.533(8) . ?
C21 C16 1.400(9) . ?
C21 C20 1.395(8) . ?
C2 C3 1.366(8) . ?
C23 C28 1.406(8) . ?
C23 C22 1.423(9) . ?
C28 C27 1.370(9) . ?
C1P C6P 1.526(8) . ?
C1P C2P 1.538(9) . ?
C11 C13 1.537(8) . ?
C11 C14 1.538(8) . ?
C11 C12 1.521(9) . ?
C20 C19 1.381(9) . ?
C26 C27 1.424(9) . ?
C29 C32 1.543(8) . ?
C29 C30 1.533(8) . ?
C29 C31 1.524(8) . ?
C18P C17P 1.524(9) . ?
C18P C13P 1.558(9) . ?
C12P C7P 1.533(9) . ?
C12P C11P 1.531(9) . ?
C27 C33 1.540(10) . ?
C17P C16P 1.515(9) . ?
C17 C18 1.387(9) . ?
C17 C16 1.414(9) . ?
C13P C14P 1.522(9) . ?
C18 C19 1.366(9) . ?
C7P C8P 1.526(9) . ?
C10P C9P 1.519(10) . ?
C10P C11P 1.504(10) . ?
C6P C5P 1.529(9) . ?
C5P C4P 1.503(9) . ?
C33 C34 1.497(12) . ?
C33 C35 1.495(11) . ?
C33 C36 1.562(11) . ?
C9P C8P 1.526(10) . ?
C16P C15P 1.522(10) . ?
C2P C3P 1.511(9) . ?
C14P C15P 1.543(9) . ?
C4P C3P 1.503(9) . ?
O1A C3A 1.400(13) . ?
O1A C2A 1.442(13) . ?
C1A C2A 1.460(19) . ?
C3A C4A 1.452(17) . ?
O1B C3B 1.381(14) . ?
O1B C2B 1.440(16) . ?
C1B C2B 1.511(19) . ?
C3B C4B 1.449(18) . ?
O1C C3C 1.372(16) . ?
O1C C2C 1.421(16) . ?
C1C C2C 1.46(2) . ?
C3C C4C 1.426(19) . ?
